data_2209304
loop_
_publ_author_name
'Bing-Xin Liu'
'Hang-Qun Ge'
'Duan-Jun Xu'

_publ_section_title
;<i>catena</i>-Poly[[[diaqua(2,2'-diamino-4,4'-bithiazole-\k^2^<i>N</i>,<i>N</i>')manganese(II)]-\m-terephthalato-\k^2^<i>O</i>:<i>O</i>']
 dihydrate]
;
_journal_coeditor_code SG2028
_journal_issue 6
_journal_name_full 'Acta Crystallographica Section E'
_journal_page_first m1439
_journal_page_last m1441
_journal_paper_doi 10.1107/S160053680601899X
_journal_volume 62
_journal_year 2006
_chemical_formula_iupac '[Mn (C8 H4 O4) (C6 H6 N4 S2) (H2 O1)2], 2H2 O'
_chemical_formula_moiety 'C14 H14 Mn N4 O6 S2, 2H2 O'
_chemical_formula_sum 'C14 H18 Mn N4 O8 S2'
_chemical_formula_weight 489.38
_chemical_name_systematic
;catena-Poly[[[(2,2'-diamino-4,4'-bithiazole-\k^2^N,N')diaquamanganese(II)]-\m-
terephthalato-\k^2^O:O']
 dihydrate]
;
_space_group_IT_number 2
_symmetry_cell_setting triclinic
_symmetry_space_group_name_Hall '-P 1'
_symmetry_space_group_name_H-M 'P -1'
_atom_sites_solution_hydrogens geom
_atom_sites_solution_primary direct
_atom_sites_solution_secondary difmap
_audit_creation_method SHELXL-97
_cell_angle_alpha 111.146(13)
_cell_angle_beta 96.060(11)
_cell_angle_gamma 111.332(14)
_cell_formula_units_Z 2
_cell_length_a 10.0666(12)
_cell_length_b 10.2989(14)
_cell_length_c 11.5496(15)
_cell_measurement_reflns_used 3480
_cell_measurement_temperature 295(2)
_cell_measurement_theta_max 25.2
_cell_measurement_theta_min 2.5
_cell_volume 1000.9(3)
_computing_cell_refinement PROCESS-AUTO
_computing_data_collection 'PROCESS-AUTO (Rigaku, 1998)'
_computing_data_reduction 'CrystalStructure (Rigaku/MSC, 2002)'
_computing_molecular_graphics 'ORTEP-3 for Windows (Farrugia, 1997)'
_computing_publication_material 'WinGX (Farrugia, 1999)'
_computing_structure_refinement 'SHELXL97 (Sheldrick, 1997)'
_computing_structure_solution 'SIR92 (Altomare <i>et al.</i>,  1993)'
_diffrn_ambient_temperature 295(2)
_diffrn_detector_area_resol_mean 10.0
_diffrn_measured_fraction_theta_full 0.98
_diffrn_measured_fraction_theta_max 0.98
_diffrn_measurement_device_type 'Rigaku R-AXIS RAPID'
_diffrn_measurement_method \w
_diffrn_radiation_monochromator graphite
_diffrn_radiation_source 'fine-focus sealed tube'
_diffrn_radiation_type MoK\a
_diffrn_radiation_wavelength 0.71073
_diffrn_reflns_av_R_equivalents 0.015
_diffrn_reflns_av_sigmaI/netI 0.031
_diffrn_reflns_limit_h_max 12
_diffrn_reflns_limit_h_min -11
_diffrn_reflns_limit_k_max 12
_diffrn_reflns_limit_k_min -10
_diffrn_reflns_limit_l_max 9
_diffrn_reflns_limit_l_min -13
_diffrn_reflns_number 5305
_diffrn_reflns_theta_full 25.2
_diffrn_reflns_theta_max 25.2
_diffrn_reflns_theta_min 2.5
_diffrn_standards_interval_count 0
_diffrn_standards_interval_time 0
_diffrn_standards_number 0
_exptl_absorpt_coefficient_mu 0.918
_exptl_absorpt_correction_T_max 0.870
_exptl_absorpt_correction_T_min 0.766
_exptl_absorpt_correction_type multi-scan
_exptl_absorpt_process_details '(ABSCOR; Higashi, 1995)'
_exptl_crystal_colour yellow
_exptl_crystal_density_diffrn 1.624
_exptl_crystal_density_method 'not measured'
_exptl_crystal_description prism
_exptl_crystal_F_000 502
_exptl_crystal_size_max 0.25
_exptl_crystal_size_mid 0.18
_exptl_crystal_size_min 0.15
_refine_diff_density_max 0.39
_refine_diff_density_min -0.34
_refine_ls_extinction_method none
_refine_ls_goodness_of_fit_ref 1.027
_refine_ls_hydrogen_treatment constr
_refine_ls_matrix_type full
_refine_ls_number_parameters 262
_refine_ls_number_reflns 3550
_refine_ls_number_restraints 0
_refine_ls_restrained_S_all 1.027
_refine_ls_R_factor_all 0.041
_refine_ls_R_factor_gt 0.034
_refine_ls_shift/su_max 0.000
_refine_ls_shift/su_mean 0.000
_refine_ls_structure_factor_coef Fsqd
_refine_ls_weighting_details 'calc w=1/[\s^2^(Fo^2^)+(0.0346P)^2^+0.6656P] where P=(Fo^2^+2Fc^2^)/3'
_refine_ls_weighting_scheme calc
_refine_ls_wR_factor_gt 0.078
_refine_ls_wR_factor_ref 0.082
_reflns_number_gt 3085
_reflns_number_total 3550
_reflns_threshold_expression I>2\s(I)
_cod_data_source_file sg2028.cif
_cod_data_source_block I
_cod_database_code 2209304
_cod_database_fobs_code 2209304

loop_
_symmetry_equiv_pos_as_xyz
'x, y, z'
'-x, -y, -z'

loop_
_atom_site_type_symbol
_atom_site_label
_atom_site_fract_x
_atom_site_fract_y
_atom_site_fract_z
_atom_site_U_iso_or_equiv
_atom_site_adp_type
_atom_site_calc_flag
_atom_site_refinement_flags
_atom_site_occupancy
Mn Mn 0.80951(4) 0.83050(4) 0.29096(3) 0.02566(12) Uani d . 1
S S1 0.62415(8) 0.28207(7) 0.06335(8) 0.0448(2) Uani d . 1
S S2 0.29492(8) 0.71731(9) 0.24255(8) 0.0483(2) Uani d . 1
O O1 1.03142(17) 0.84315(18) 0.35006(16) 0.0306(4) Uani d . 1
H H1A 1.0424 0.8455 0.4242 0.037 Uiso d R 1
H H1B 1.1047 0.9135 0.3509 0.037 Uiso d R 1
O O2 0.8613(2) 0.8542(2) 0.11711(17) 0.0409(5) Uani d . 1
H H2A 0.9145 0.9585 0.1502 0.049 Uiso d R 1
H H2B 0.9091 0.8150 0.0730 0.049 Uiso d R 1
O O11 0.79805(18) 0.80890(19) 0.46814(16) 0.0326(4) Uani d . 1
O O12 0.7074(2) 0.92116(19) 0.62065(19) 0.0411(5) Uani d . 1
O O21 0.86469(18) 1.07902(18) 0.37370(16) 0.0318(4) Uani d . 1
O O22 0.9967(2) 1.1578(2) 0.24850(18) 0.0454(5) Uani d . 1
O O1W 0.9713(2) 1.2431(2) 0.0493(2) 0.0490(5) Uani d . 1
H H1C 0.9859 1.2272 0.1182 0.059 Uiso d R 1
H H1D 0.8938 1.1601 -0.0127 0.059 Uiso d R 1
O O2W 0.7445(4) 0.9719(4) 0.8763(3) 0.1435(17) Uani d . 1
H H2C 0.7537 0.9480 0.7921 0.172 Uiso d R 1
H H2D 0.6522 0.9651 0.8729 0.172 Uiso d R 1
N N1 0.7034(2) 0.5741(2) 0.17317(19) 0.0286(5) Uani d . 1
N N2 0.5635(2) 0.7590(2) 0.2488(2) 0.0296(5) Uani d . 1
N N3 0.9013(3) 0.5102(3) 0.1421(3) 0.0505(7) Uani d . 1
H H3A 0.9692 0.5968 0.1842 0.061 Uiso d R 1
H H3B 0.9316 0.4440 0.1206 0.061 Uiso d R 1
N N4 0.5381(3) 0.9883(3) 0.3442(3) 0.0522(7) Uani d . 1
H H4A 0.6275 1.0678 0.3662 0.063 Uiso d R 1
H H4B 0.4786 1.0250 0.3677 0.063 Uiso d R 1
C C1 0.5503(3) 0.5013(3) 0.1465(2) 0.0286(5) Uani d . 1
C C2 0.4893(3) 0.3459(3) 0.0870(3) 0.0399(6) Uani d . 1
H H2 0.3883 0.2821 0.0621 0.048 Uiso calc R 1
C C3 0.7579(3) 0.4726(3) 0.1329(2) 0.0323(6) Uani d . 1
C C4 0.4752(3) 0.6010(3) 0.1877(2) 0.0300(5) Uani d . 1
C C5 0.3288(3) 0.5577(3) 0.1753(3) 0.0436(7) Uani d . 1
H H5 0.2564 0.4561 0.1361 0.052 Uiso calc R 1
C C6 0.4835(3) 0.8352(3) 0.2840(3) 0.0342(6) Uani d . 1
C C11 0.7097(3) 0.8034(3) 0.5370(2) 0.0276(5) Uani d . 1
C C12 0.6009(3) 0.6463(3) 0.5186(2) 0.0273(5) Uani d . 1
C C13 0.6110(3) 0.5141(3) 0.4380(2) 0.0306(5) Uani d . 1
H H13 0.6857 0.5231 0.3962 0.037 Uiso calc R 1
C C14 0.4888(3) 0.6297(3) 0.5805(2) 0.0321(6) Uani d . 1
H H14 0.4811 0.7171 0.6351 0.039 Uiso calc R 1
C C21 0.9427(3) 1.1833(3) 0.3425(2) 0.0297(5) Uani d . 1
C C22 0.9722(3) 1.3473(3) 0.4248(2) 0.0283(5) Uani d . 1
C C23 1.0768(3) 1.4680(3) 0.4095(2) 0.0328(6) Uani d . 1
H H23 1.1288 1.4469 0.3486 0.039 Uiso calc R 1
C C24 0.8958(3) 1.3813(3) 0.5162(2) 0.0330(6) Uani d . 1
H H24 0.8254 1.3016 0.5273 0.040 Uiso calc R 1

loop_
_atom_site_aniso_label
_atom_site_aniso_U_11
_atom_site_aniso_U_22
_atom_site_aniso_U_33
_atom_site_aniso_U_12
_atom_site_aniso_U_13
_atom_site_aniso_U_23
Mn 0.0235(2) 0.01958(19) 0.0306(2) 0.00833(15) 0.00989(15) 0.00772(16)
S1 0.0469(4) 0.0210(3) 0.0556(5) 0.0125(3) 0.0101(4) 0.0082(3)
S2 0.0269(4) 0.0491(4) 0.0647(5) 0.0170(3) 0.0203(3) 0.0175(4)
O1 0.0249(9) 0.0270(9) 0.0359(10) 0.0073(7) 0.0104(7) 0.0128(8)
O2 0.0489(12) 0.0289(9) 0.0406(11) 0.0139(9) 0.0202(9) 0.0111(9)
O11 0.0285(9) 0.0331(9) 0.0364(10) 0.0096(8) 0.0144(8) 0.0174(8)
O12 0.0377(11) 0.0263(9) 0.0560(12) 0.0117(8) 0.0230(9) 0.0137(9)
O21 0.0357(10) 0.0213(8) 0.0393(10) 0.0118(7) 0.0148(8) 0.0133(8)
O22 0.0671(14) 0.0282(10) 0.0424(11) 0.0190(9) 0.0305(10) 0.0141(9)
O1W 0.0648(14) 0.0401(11) 0.0474(12) 0.0261(10) 0.0232(11) 0.0188(10)
O2W 0.162(3) 0.098(2) 0.0607(19) -0.044(2) -0.005(2) 0.0310(18)
N1 0.0272(11) 0.0221(10) 0.0320(11) 0.0102(9) 0.0078(9) 0.0074(9)
N2 0.0247(11) 0.0258(10) 0.0354(12) 0.0107(9) 0.0097(9) 0.0101(9)
N3 0.0350(13) 0.0310(12) 0.0737(18) 0.0181(11) 0.0118(12) 0.0074(12)
N4 0.0369(14) 0.0321(13) 0.0821(19) 0.0201(11) 0.0213(13) 0.0122(13)
C1 0.0254(13) 0.0251(12) 0.0303(13) 0.0068(10) 0.0068(10) 0.0110(11)
C2 0.0326(15) 0.0276(14) 0.0463(16) 0.0053(11) 0.0073(12) 0.0109(13)
C3 0.0348(15) 0.0252(13) 0.0327(14) 0.0130(11) 0.0074(11) 0.0087(11)
C4 0.0276(13) 0.0287(13) 0.0297(13) 0.0093(11) 0.0089(11) 0.0110(11)
C5 0.0279(14) 0.0372(15) 0.0532(18) 0.0074(12) 0.0132(13) 0.0125(14)
C6 0.0290(14) 0.0392(15) 0.0371(15) 0.0174(12) 0.0125(11) 0.0156(12)
C11 0.0237(12) 0.0266(12) 0.0328(13) 0.0104(10) 0.0078(10) 0.0136(11)
C12 0.0240(12) 0.0254(12) 0.0307(13) 0.0073(10) 0.0079(10) 0.0135(11)
C13 0.0284(13) 0.0298(13) 0.0347(14) 0.0109(11) 0.0166(11) 0.0145(11)
C14 0.0335(14) 0.0262(12) 0.0372(14) 0.0133(11) 0.0171(12) 0.0117(11)
C21 0.0334(14) 0.0217(12) 0.0321(13) 0.0117(11) 0.0076(11) 0.0102(11)
C22 0.0323(13) 0.0209(12) 0.0311(13) 0.0110(10) 0.0079(11) 0.0112(10)
C23 0.0384(15) 0.0271(13) 0.0362(14) 0.0160(11) 0.0187(12) 0.0129(11)
C24 0.0395(15) 0.0215(12) 0.0387(15) 0.0101(11) 0.0173(12) 0.0148(11)

loop_
_atom_type_symbol
_atom_type_description
_atom_type_scat_dispersion_real
_atom_type_scat_dispersion_imag
_atom_type_scat_source
C C 0.0033 0.0000 'International Tables Vol C Tables 4.2.6.8 and 6.1.1.4'
H H 0.0000 0.0000 'International Tables Vol C Tables 4.2.6.8 and 6.1.1.4'
N N 0.0061 0.0000 'International Tables Vol C Tables 4.2.6.8 and 6.1.1.4'
O O 0.0106 0.0000 'International Tables Vol C Tables 4.2.6.8 and 6.1.1.4'
S S 0.1246 0.0000 'International Tables Vol C Tables 4.2.6.8 and 6.1.1.4'
Mn Mn 0.3368 0.0000 'International Tables Vol C Tables 4.2.6.8 and 6.1.1.4'

loop_
_geom_angle_atom_site_label_1
_geom_angle_atom_site_label_2
_geom_angle_atom_site_label_3
_geom_angle_site_symmetry_1
_geom_angle
O11 Mn O2 . 169.66(7)
O11 Mn O21 . 95.42(6)
O2 Mn O21 . 86.51(6)
O11 Mn O1 . 80.52(6)
O2 Mn O1 . 89.14(7)
O21 Mn O1 . 99.70(6)
O11 Mn N1 . 92.58(7)
O2 Mn N1 . 87.89(7)
O21 Mn N1 . 165.04(7)
O1 Mn N1 . 94.07(7)
O11 Mn N2 . 86.98(7)
O2 Mn N2 . 103.08(8)
O21 Mn N2 . 93.33(7)
O1 Mn N2 . 162.68(7)
N1 Mn N2 . 74.45(7)
C2 S1 C3 . 89.59(12)
C5 S2 C6 . 89.50(13)
Mn O1 H1A . 107.3
Mn O1 H1B . 119.4
H1A O1 H1B . 108.5
Mn O2 H2A . 100.3
Mn O2 H2B . 126.4
H2A O2 H2B . 106.6
C11 O11 Mn . 137.22(16)
C21 O21 Mn . 129.76(15)
H1C O1W H1D . 109.7
H2C O2W H2D . 106.1
C3 N1 C1 . 111.0(2)
C3 N1 Mn . 132.69(17)
C1 N1 Mn . 115.91(15)
C6 N2 C4 . 111.0(2)
C6 N2 Mn . 133.05(17)
C4 N2 Mn . 115.33(15)
C3 N3 H3A . 125.5
C3 N3 H3B . 121.0
H3A N3 H3B . 111.8
C6 N4 H4A . 135.3
C6 N4 H4B . 116.9
H4A N4 H4B . 107.8
C2 C1 N1 . 115.3(2)
C2 C1 C4 . 127.9(2)
N1 C1 C4 . 116.7(2)
C1 C2 S1 . 110.5(2)
C1 C2 H2 . 124.8
S1 C2 H2 . 124.8
N1 C3 N3 . 124.0(2)
N1 C3 S1 . 113.56(19)
N3 C3 S1 . 122.47(19)
C5 C4 N2 . 115.3(2)
C5 C4 C1 . 127.7(2)
N2 C4 C1 . 117.0(2)
C4 C5 S2 . 110.4(2)
C4 C5 H5 . 124.8
S2 C5 H5 . 124.8
N2 C6 N4 . 124.5(2)
N2 C6 S2 . 113.82(19)
N4 C6 S2 . 121.70(19)
O11 C11 O12 . 123.7(2)
O11 C11 C12 . 117.9(2)
O12 C11 C12 . 118.4(2)
C14 C12 C13 . 118.6(2)
C14 C12 C11 . 121.3(2)
C13 C12 C11 . 120.1(2)
C14 C13 C12 2_666 120.5(2)
C14 C13 H13 2_666 119.8
C12 C13 H13 . 119.8
C13 C14 C12 2_666 121.0(2)
C13 C14 H14 2_666 119.5
C12 C14 H14 . 119.5
O22 C21 O21 . 124.1(2)
O22 C21 C22 . 118.2(2)
O21 C21 C22 . 117.7(2)
C24 C22 C23 . 118.8(2)
C24 C22 C21 . 121.2(2)
C23 C22 C21 . 120.0(2)
C24 C23 C22 2_786 120.5(2)
C24 C23 H23 2_786 119.7
C22 C23 H23 . 119.7
C23 C24 C22 2_786 120.6(2)
C23 C24 H24 2_786 119.7
C22 C24 H24 . 119.7

loop_
_geom_bond_atom_site_label_1
_geom_bond_atom_site_label_2
_geom_bond_site_symmetry_2
_geom_bond_distance
_geom_bond_publ_flag
Mn N1 . 2.2391(19) y
Mn N2 . 2.252(2) y
Mn O1 . 2.2080(17) y
Mn O2 . 2.2010(18) y
Mn O11 . 2.1470(17) y
Mn O21 . 2.2049(16) y
S1 C2 . 1.717(3) ?
S1 C3 . 1.738(3) ?
S2 C5 . 1.721(3) ?
S2 C6 . 1.737(3) ?
O1 H1A . 0.8423 ?
O1 H1B . 0.8208 ?
O2 H2A . 0.9105 ?
O2 H2B . 0.8355 ?
O11 C11 . 1.254(3) ?
O12 C11 . 1.259(3) ?
O21 C21 . 1.275(3) ?
O22 C21 . 1.252(3) ?
O1W H1C . 0.8760 ?
O1W H1D . 0.8986 ?
O2W H2C . 0.9364 ?
O2W H2D . 0.9018 ?
N1 C3 . 1.316(3) ?
N1 C1 . 1.387(3) ?
N2 C6 . 1.315(3) ?
N2 C4 . 1.387(3) ?
N3 C3 . 1.333(3) ?
N3 H3A . 0.8199 ?
N3 H3B . 0.8153 ?
N4 C6 . 1.330(3) ?
N4 H4A . 0.9008 ?
N4 H4B . 0.8370 ?
C1 C2 . 1.347(3) ?
C1 C4 . 1.464(3) ?
C2 H2 . 0.9300 ?
C4 C5 . 1.350(4) ?
C5 H5 . 0.9300 ?
C11 C12 . 1.508(3) ?
C12 C14 . 1.389(3) ?
C12 C13 . 1.392(3) ?
C13 C14 2_666 1.376(3) ?
C13 H13 . 0.9300 ?
C14 C13 2_666 1.376(3) ?
C14 H14 . 0.9300 ?
C21 C22 . 1.504(3) ?
C22 C24 . 1.389(3) ?
C22 C23 . 1.389(3) ?
C23 C24 2_786 1.378(3) ?
C23 H23 . 0.9300 ?
C24 C23 2_786 1.378(3) ?
C24 H24 . 0.9300 ?

loop_
_geom_hbond_atom_site_label_D
_geom_hbond_atom_site_label_H
_geom_hbond_atom_site_label_A
_geom_hbond_site_symmetry_A
_geom_hbond_distance_DH
_geom_hbond_distance_HA
_geom_hbond_distance_DA
_geom_hbond_angle_DHA
_geom_hbond_publ_flag
N3 H3A O1 . 0.82 2.36 3.061(4) 143 y
N3 H3B O1W 1_545 0.82 2.14 2.942(4) 170 y
N4 H4A O21 . 0.90 2.34 3.016(4) 132 y
N4 H4B O12 2_676 0.84 2.14 2.959(4) 166 y
O1 H1A O21 2_776 0.84 2.15 2.959(2) 161 y
O1 H1B O12 2_776 0.82 1.93 2.738(3) 170 y
O2 H2A O22 . 0.91 1.75 2.641(3) 165 y
O2 H2B O1W 2_775 0.84 2.02 2.839(3) 167 y
O1W H1C O22 . 0.88 1.89 2.762(3) 170 y
O1W H1D O2W 1_554 0.90 1.83 2.716(4) 170 y
O2W H2C O12 . 0.94 1.88 2.765(4) 157 y
